data_7004210
loop_
_publ_author_name
'R\"uffer, Tobias'
'Br\"auer, Bj\"orn'
'Meva, Fran\,cois Eya'ane'
'Walfort, Bernhard'

_publ_section_title
;
 Transition metal induced derivatisations resulting in novel
 coordination behaviour of bis(oxamato) ligands
;
_journal_issue 37
_journal_name_full 'Dalton Transactions'
_journal_page_first 5089
_journal_page_last 5098
_journal_paper_doi 10.1039/b804382e
_journal_year 2008
_chemical_formula_sum 'C50 H78 N4 Ni O8'
_chemical_formula_weight 921.87
_chemical_name_systematic
;
?
;
_space_group_IT_number 15
_symmetry_cell_setting monoclinic
_symmetry_space_group_name_Hall '-C 2yc'
_symmetry_space_group_name_H-M 'C 1 2/c 1'
_atom_sites_solution_hydrogens geom
_atom_sites_solution_primary direct
_atom_sites_solution_secondary difmap
_audit_creation_method SHELXL-97
_cell_angle_alpha 90.00
_cell_angle_beta 94.174(9)
_cell_angle_gamma 90.00
_cell_formula_units_Z 4
_cell_length_a 19.751(9)
_cell_length_b 17.612(8)
_cell_length_c 14.656(6)
_cell_measurement_reflns_used 2928
_cell_measurement_temperature 298
_cell_measurement_theta_max 24.36
_cell_measurement_theta_min 2.34
_cell_volume 5085(4)
_computing_cell_refinement Saint
_computing_data_collection Smart
_computing_data_reduction Saint
_computing_structure_refinement 'SHELXL-97 (Sheldrick, 1997)'
_computing_structure_solution 'SHELXS-97 (Sheldrick, 1997)'
_diffrn_ambient_temperature 298
_diffrn_measured_fraction_theta_full 0.975
_diffrn_measured_fraction_theta_max 0.975
_diffrn_measurement_device_type 'Bruker Smart CCD 1k'
_diffrn_measurement_method 'omega scans'
_diffrn_radiation_monochromator graphite
_diffrn_radiation_source 'fine-focus sealed tube'
_diffrn_radiation_type MoK\a
_diffrn_radiation_wavelength 0.71073
_diffrn_reflns_av_R_equivalents 0.0407
_diffrn_reflns_av_sigmaI/netI 0.0436
_diffrn_reflns_limit_h_max 21
_diffrn_reflns_limit_h_min -23
_diffrn_reflns_limit_k_max 20
_diffrn_reflns_limit_k_min -21
_diffrn_reflns_limit_l_max 16
_diffrn_reflns_limit_l_min -17
_diffrn_reflns_number 13492
_diffrn_reflns_theta_full 25.19
_diffrn_reflns_theta_max 25.19
_diffrn_reflns_theta_min 1.55
_exptl_absorpt_coefficient_mu 0.435
_exptl_absorpt_correction_T_max 0.99999
_exptl_absorpt_correction_T_min 0.87937
_exptl_absorpt_correction_type multi-scan
_exptl_absorpt_process_details sadabs
_exptl_crystal_colour orange
_exptl_crystal_density_diffrn 1.204
_exptl_crystal_density_method 'not measured'
_exptl_crystal_description block
_exptl_crystal_F_000 1992
_exptl_crystal_size_max 0.25
_exptl_crystal_size_mid 0.25
_exptl_crystal_size_min 0.15
_refine_diff_density_max 0.504
_refine_diff_density_min -0.616
_refine_diff_density_rms 0.062
_refine_ls_extinction_method none
_refine_ls_goodness_of_fit_ref 1.091
_refine_ls_hydrogen_treatment mixed
_refine_ls_matrix_type full
_refine_ls_number_parameters 285
_refine_ls_number_reflns 4462
_refine_ls_number_restraints 0
_refine_ls_restrained_S_all 1.091
_refine_ls_R_factor_all 0.1194
_refine_ls_R_factor_gt 0.0711
_refine_ls_shift/su_max 0.000
_refine_ls_shift/su_mean 0.000
_refine_ls_structure_factor_coef Fsqd
_refine_ls_weighting_details 'calc w=1/[\s^2^(Fo^2^)+(0.0595P)^2^+12.7204P] where P=(Fo^2^+2Fc^2^)/3'
_refine_ls_weighting_scheme calc
_refine_ls_wR_factor_gt 0.1607
_refine_ls_wR_factor_ref 0.1855
_reflns_number_gt 2850
_reflns_number_total 4462
_reflns_threshold_expression >2sigma(I)
_cod_data_source_file b804382e.txt
_cod_data_source_block bbj5
_cod_original_sg_symbol_H-M C2/c
_cod_database_code 7004210

loop_
_symmetry_equiv_pos_as_xyz
'x, y, z'
'-x, y, -z+1/2'
'x+1/2, y+1/2, z'
'-x+1/2, y+1/2, -z+1/2'
'-x, -y, -z'
'x, -y, z-1/2'
'-x+1/2, -y+1/2, -z'
'x+1/2, -y+1/2, z-1/2'

loop_
_atom_site_label
_atom_site_type_symbol
_atom_site_fract_x
_atom_site_fract_y
_atom_site_fract_z
_atom_site_U_iso_or_equiv
_atom_site_adp_type
_atom_site_occupancy
_atom_site_symmetry_multiplicity
_atom_site_calc_flag
_atom_site_refinement_flags
_atom_site_disorder_assembly
_atom_site_disorder_group
Ni1 Ni 1.0000 0.41541(4) 0.7500 0.0601(3) Uani 1 2 d S . .
O3 O 0.93458(16) 0.48290(16) 0.6991(2) 0.0689(8) Uani 1 1 d . . .
N1 N 0.94518(16) 0.34060(18) 0.7044(2) 0.0585(9) Uani 1 1 d . . .
O2 O 0.83554(18) 0.48048(19) 0.6141(2) 0.0889(10) Uani 1 1 d . . .
O1 O 0.84360(16) 0.32002(18) 0.6196(2) 0.0779(9) Uani 1 1 d . . .
N2 N 0.67114(17) 0.14865(19) 0.6578(2) 0.0604(9) Uani 1 1 d . . .
O4 O 0.8854(2) 0.0582(2) 0.6407(3) 0.1030(12) Uani 1 1 d . . .
C22 C 0.6892(2) 0.2201(2) 0.6070(3) 0.0603(10) Uani 1 1 d . . .
H22A H 0.7377 0.2283 0.6172 0.072 Uiso 1 1 calc R . .
H22B H 0.6795 0.2112 0.5420 0.072 Uiso 1 1 calc R . .
C3 C 0.9684(2) 0.2670(2) 0.7224(3) 0.0570(10) Uani 1 1 d . . .
C10 C 0.7059(2) 0.0836(2) 0.6119(3) 0.0588(10) Uani 1 1 d . . .
H10A H 0.6885 0.0814 0.5483 0.071 Uiso 1 1 calc R . .
H10B H 0.7540 0.0948 0.6128 0.071 Uiso 1 1 calc R . .
C5 C 0.9701(2) 0.1307(2) 0.7209(3) 0.0632(11) Uani 1 1 d . . .
C2 C 0.8835(2) 0.4488(3) 0.6549(3) 0.0664(11) Uani 1 1 d . . .
C23 C 0.6534(2) 0.2925(2) 0.6318(3) 0.0698(12) Uani 1 1 d . . .
H23A H 0.6646 0.3044 0.6957 0.084 Uiso 1 1 calc R . .
H23B H 0.6047 0.2854 0.6230 0.084 Uiso 1 1 calc R . .
C1 C 0.8876(2) 0.3612(2) 0.6571(3) 0.0604(10) Uani 1 1 d . . .
C11 C 0.6976(2) 0.0061(2) 0.6539(3) 0.0708(12) Uani 1 1 d . . .
H11A H 0.7146 0.0071 0.7176 0.085 Uiso 1 1 calc R . .
H11B H 0.6498 -0.0072 0.6511 0.085 Uiso 1 1 calc R . .
C4 C 0.9398(2) 0.1990(2) 0.6932(3) 0.0676(12) Uani 1 1 d . . .
H4 H 0.9001 0.1988 0.6550 0.081 Uiso 1 1 calc R . .
C7 C 0.9716(2) -0.0134(2) 0.7190(3) 0.0725(13) Uani 1 1 d . . .
C18 C 0.6943(3) 0.1533(3) 0.7588(3) 0.0714(12) Uani 1 1 d . . .
H18A H 0.6723 0.1968 0.7845 0.086 Uiso 1 1 calc R . .
H18B H 0.6781 0.1084 0.7887 0.086 Uiso 1 1 calc R . .
C14 C 0.5953(2) 0.1362(3) 0.6549(3) 0.0737(13) Uani 1 1 d . . .
H14A H 0.5869 0.0900 0.6883 0.088 Uiso 1 1 calc R . .
H14B H 0.5754 0.1778 0.6871 0.088 Uiso 1 1 calc R . .
C6 C 0.9387(3) 0.0591(3) 0.6892(4) 0.0761(13) Uani 1 1 d . . .
C19 C 0.7696(3) 0.1600(3) 0.7827(3) 0.0785(14) Uani 1 1 d . . .
H19A H 0.7860 0.2080 0.7607 0.094 Uiso 1 1 calc R . .
H19B H 0.7932 0.1194 0.7534 0.094 Uiso 1 1 calc R . .
C24 C 0.6748(2) 0.3577(2) 0.5725(3) 0.0750(13) Uani 1 1 d . . .
H24A H 0.7239 0.3624 0.5793 0.090 Uiso 1 1 calc R . .
H24B H 0.6620 0.3459 0.5090 0.090 Uiso 1 1 calc R . .
C12 C 0.7359(3) -0.0523(3) 0.6030(4) 0.0809(14) Uani 1 1 d . . .
H12A H 0.7832 -0.0372 0.6035 0.097 Uiso 1 1 calc R . .
H12B H 0.7176 -0.0541 0.5398 0.097 Uiso 1 1 calc R . .
C15 C 0.5589(2) 0.1302(3) 0.5616(4) 0.0864(15) Uani 1 1 d . . .
H15A H 0.5707 0.0830 0.5327 0.104 Uiso 1 1 calc R . .
H15B H 0.5719 0.1719 0.5233 0.104 Uiso 1 1 calc R . .
C9 C 0.9731(3) -0.1498(3) 0.7178(4) 0.101(2) Uani 1 1 d . . .
H9 H 0.9556 -0.1955 0.6948 0.122 Uiso 1 1 calc R . .
C20 C 0.7841(3) 0.1551(3) 0.8858(3) 0.0943(17) Uani 1 1 d . . .
H20A H 0.7598 0.1956 0.9142 0.113 Uiso 1 1 calc R . .
H20B H 0.7665 0.1072 0.9069 0.113 Uiso 1 1 calc R . .
C8 C 0.9450(3) -0.0823(3) 0.6871(4) 0.0880(16) Uani 1 1 d . . .
H8 H 0.9077 -0.0827 0.6446 0.106 Uiso 1 1 calc R . .
C25 C 0.6437(3) 0.4325(3) 0.5959(5) 0.111(2) Uani 1 1 d . . .
H25A H 0.6587 0.4712 0.5558 0.167 Uiso 1 1 calc R . .
H25B H 0.6574 0.4455 0.6581 0.167 Uiso 1 1 calc R . .
H25C H 0.5951 0.4286 0.5885 0.167 Uiso 1 1 calc R . .
C13 C 0.7317(4) -0.1307(3) 0.6446(4) 0.112(2) Uani 1 1 d . . .
H13A H 0.7568 -0.1660 0.6103 0.168 Uiso 1 1 calc R . .
H13B H 0.6851 -0.1463 0.6431 0.168 Uiso 1 1 calc R . .
H13C H 0.7505 -0.1294 0.7069 0.168 Uiso 1 1 calc R . .
C16 C 0.4816(3) 0.1329(5) 0.5728(5) 0.137(3) Uani 1 1 d . . .
H16A H 0.4703 0.0926 0.6143 0.164 Uiso 1 1 calc R . .
H16B H 0.4710 0.1808 0.6012 0.164 Uiso 1 1 calc R . .
C21 C 0.8580(4) 0.1606(4) 0.9169(4) 0.124(2) Uani 1 1 d . . .
H21A H 0.8633 0.1572 0.9824 0.186 Uiso 1 1 calc R . .
H21B H 0.8756 0.2084 0.8976 0.186 Uiso 1 1 calc R . .
H21C H 0.8823 0.1199 0.8906 0.186 Uiso 1 1 calc R . .
C17 C 0.4413(4) 0.1255(6) 0.4938(7) 0.188(4) Uani 1 1 d . . .
H17A H 0.3945 0.1286 0.5071 0.282 Uiso 1 1 calc R . .
H17B H 0.4497 0.0773 0.4663 0.282 Uiso 1 1 calc R . .
H17C H 0.4513 0.1655 0.4524 0.282 Uiso 1 1 calc R . .

loop_
_atom_site_aniso_label
_atom_site_aniso_U_11
_atom_site_aniso_U_22
_atom_site_aniso_U_33
_atom_site_aniso_U_23
_atom_site_aniso_U_13
_atom_site_aniso_U_12
Ni1 0.0658(5) 0.0490(4) 0.0652(5) 0.000 0.0033(4) 0.000
O3 0.084(2) 0.0492(17) 0.0737(19) 0.0041(14) 0.0043(16) 0.0080(15)
N1 0.055(2) 0.051(2) 0.068(2) 0.0012(16) -0.0051(16) 0.0050(16)
O2 0.096(2) 0.080(2) 0.088(2) 0.0057(18) -0.0131(19) 0.031(2)
O1 0.0680(19) 0.075(2) 0.088(2) -0.0009(17) -0.0147(17) 0.0051(17)
N2 0.067(2) 0.053(2) 0.064(2) 0.0036(16) 0.0148(17) 0.0002(16)
O4 0.099(3) 0.066(2) 0.138(3) -0.014(2) -0.034(2) -0.0115(19)
C22 0.064(3) 0.052(2) 0.066(3) 0.006(2) 0.013(2) -0.005(2)
C3 0.057(2) 0.049(2) 0.065(2) -0.0007(19) 0.0019(18) -0.0010(19)
C10 0.064(2) 0.052(2) 0.061(2) -0.0037(19) 0.0126(19) 0.003(2)
C5 0.062(3) 0.048(2) 0.079(3) -0.004(2) 0.000(2) -0.0043(19)
C2 0.076(3) 0.065(3) 0.059(3) 0.003(2) 0.005(2) 0.016(2)
C23 0.079(3) 0.057(3) 0.075(3) 0.007(2) 0.017(2) 0.000(2)
C1 0.059(3) 0.060(3) 0.061(2) -0.002(2) 0.000(2) 0.002(2)
C11 0.088(3) 0.052(2) 0.074(3) 0.000(2) 0.013(2) 0.000(2)
C4 0.065(3) 0.055(3) 0.081(3) -0.001(2) -0.007(2) -0.001(2)
C7 0.074(3) 0.050(2) 0.096(4) -0.004(2) 0.023(2) -0.004(2)
C18 0.098(4) 0.056(3) 0.062(3) 0.002(2) 0.017(2) 0.005(2)
C14 0.064(3) 0.063(3) 0.098(4) 0.012(2) 0.025(3) 0.002(2)
C6 0.074(3) 0.059(3) 0.095(4) -0.006(2) 0.002(3) -0.005(2)
C19 0.104(4) 0.070(3) 0.062(3) 0.001(2) 0.003(3) -0.003(3)
C24 0.074(3) 0.061(3) 0.092(3) 0.018(2) 0.017(3) 0.005(2)
C12 0.091(4) 0.055(3) 0.097(4) -0.005(3) 0.012(3) 0.006(3)
C15 0.067(3) 0.084(4) 0.109(4) 0.011(3) 0.010(3) -0.011(3)
C9 0.113(5) 0.050(3) 0.148(7) -0.008(3) 0.053(4) -0.008(3)
C20 0.143(5) 0.075(3) 0.064(3) 0.007(3) -0.002(3) -0.003(3)
C8 0.087(4) 0.056(3) 0.123(4) -0.015(3) 0.029(3) -0.009(3)
C25 0.136(5) 0.067(3) 0.136(5) 0.025(3) 0.043(4) 0.016(3)
C13 0.159(6) 0.057(3) 0.120(5) 0.000(3) 0.006(4) 0.016(3)
C16 0.086(4) 0.165(7) 0.157(7) 0.055(5) -0.008(4) -0.045(4)
C21 0.155(6) 0.127(6) 0.086(4) 0.010(4) -0.028(4) -0.022(5)
C17 0.102(6) 0.248(12) 0.208(10) 0.057(9) -0.019(6) -0.056(7)

loop_
_atom_type_symbol
_atom_type_description
_atom_type_scat_dispersion_real
_atom_type_scat_dispersion_imag
_atom_type_scat_source
C C 0.0033 0.0016 'International Tables Vol C Tables 4.2.6.8 and 6.1.1.4'
H H 0.0000 0.0000 'International Tables Vol C Tables 4.2.6.8 and 6.1.1.4'
N N 0.0061 0.0033 'International Tables Vol C Tables 4.2.6.8 and 6.1.1.4'
O O 0.0106 0.0060 'International Tables Vol C Tables 4.2.6.8 and 6.1.1.4'
Ni Ni 0.3393 1.1124 'International Tables Vol C Tables 4.2.6.8 and 6.1.1.4'

loop_
_geom_angle_atom_site_label_1
_geom_angle_atom_site_label_2
_geom_angle_atom_site_label_3
_geom_angle
_geom_angle_site_symmetry_1
_geom_angle_site_symmetry_3
_geom_angle_publ_flag
N1 Ni1 N1 86.1(2) . 2_756 ?
N1 Ni1 O3 86.42(14) . . ?
N1 Ni1 O3 172.38(14) 2_756 . ?
N1 Ni1 O3 172.38(14) . 2_756 ?
N1 Ni1 O3 86.42(14) 2_756 2_756 ?
O3 Ni1 O3 101.10(19) . 2_756 ?
C2 O3 Ni1 113.1(3) . . ?
C1 N1 C3 127.3(3) . . ?
C1 N1 Ni1 117.3(3) . . ?
C3 N1 Ni1 115.4(3) . . ?
C14 N2 C10 110.9(3) . . ?
C14 N2 C22 111.9(3) . . ?
C10 N2 C22 106.2(3) . . ?
C14 N2 C18 105.2(3) . . ?
C10 N2 C18 111.0(3) . . ?
C22 N2 C18 111.6(3) . . ?
C23 C22 N2 116.7(3) . . ?
C23 C22 H22A 108.1 . . ?
N2 C22 H22A 108.1 . . ?
C23 C22 H22B 108.1 . . ?
N2 C22 H22B 108.1 . . ?
H22A C22 H22B 107.3 . . ?
C4 C3 N1 128.8(4) . . ?
C4 C3 C3 119.6(2) . 2_756 ?
N1 C3 C3 111.6(2) . 2_756 ?
C11 C10 N2 115.8(3) . . ?
C11 C10 H10A 108.3 . . ?
N2 C10 H10A 108.3 . . ?
C11 C10 H10B 108.3 . . ?
N2 C10 H10B 108.3 . . ?
H10A C10 H10B 107.4 . . ?
C4 C5 C5 120.2(2) . 2_756 ?
C4 C5 C6 119.2(4) . . ?
C5 C5 C6 120.6(3) 2_756 . ?
O2 C2 O3 125.3(4) . . ?
O2 C2 C1 120.4(4) . . ?
O3 C2 C1 114.3(4) . . ?
C22 C23 C24 110.2(4) . . ?
C22 C23 H23A 109.6 . . ?
C24 C23 H23A 109.6 . . ?
C22 C23 H23B 109.6 . . ?
C24 C23 H23B 109.6 . . ?
H23A C23 H23B 108.1 . . ?
O1 C1 N1 128.2(4) . . ?
O1 C1 C2 123.0(4) . . ?
N1 C1 C2 108.8(4) . . ?
C12 C11 C10 110.0(4) . . ?
C12 C11 H11A 109.7 . . ?
C10 C11 H11A 109.7 . . ?
C12 C11 H11B 109.7 . . ?
C10 C11 H11B 109.7 . . ?
H11A C11 H11B 108.2 . . ?
C3 C4 C5 120.1(4) . . ?
C3 C4 H4 119.9 . . ?
C5 C4 H4 119.9 . . ?
C8 C7 C7 119.1(3) . 2_756 ?
C8 C7 C6 120.4(5) . . ?
C7 C7 C6 120.5(3) 2_756 . ?
C19 C18 N2 116.9(4) . . ?
C19 C18 H18A 108.1 . . ?
N2 C18 H18A 108.1 . . ?
C19 C18 H18B 108.1 . . ?
N2 C18 H18B 108.1 . . ?
H18A C18 H18B 107.3 . . ?
C15 C14 N2 116.3(4) . . ?
C15 C14 H14A 108.2 . . ?
N2 C14 H14A 108.2 . . ?
C15 C14 H14B 108.2 . . ?
N2 C14 H14B 108.2 . . ?
H14A C14 H14B 107.4 . . ?
O4 C6 C5 121.2(4) . . ?
O4 C6 C7 120.0(4) . . ?
C5 C6 C7 118.8(4) . . ?
C18 C19 C20 109.7(4) . . ?
C18 C19 H19A 109.7 . . ?
C20 C19 H19A 109.7 . . ?
C18 C19 H19B 109.7 . . ?
C20 C19 H19B 109.7 . . ?
H19A C19 H19B 108.2 . . ?
C25 C24 C23 113.4(4) . . ?
C25 C24 H24A 108.9 . . ?
C23 C24 H24A 108.9 . . ?
C25 C24 H24B 108.9 . . ?
C23 C24 H24B 108.9 . . ?
H24A C24 H24B 107.7 . . ?
C11 C12 C13 112.3(4) . . ?
C11 C12 H12A 109.2 . . ?
C13 C12 H12A 109.2 . . ?
C11 C12 H12B 109.2 . . ?
C13 C12 H12B 109.2 . . ?
H12A C12 H12B 107.9 . . ?
C14 C15 C16 108.1(5) . . ?
C14 C15 H15A 110.1 . . ?
C16 C15 H15A 110.1 . . ?
C14 C15 H15B 110.1 . . ?
C16 C15 H15B 110.1 . . ?
H15A C15 H15B 108.4 . . ?
C9 C9 C8 120.0(3) 2_756 . ?
C9 C9 H9 120.0 2_756 . ?
C8 C9 H9 120.0 . . ?
C21 C20 C19 114.0(5) . . ?
C21 C20 H20A 108.8 . . ?
C19 C20 H20A 108.8 . . ?
C21 C20 H20B 108.8 . . ?
C19 C20 H20B 108.8 . . ?
H20A C20 H20B 107.7 . . ?
C9 C8 C7 120.8(6) . . ?
C9 C8 H8 119.6 . . ?
C7 C8 H8 119.6 . . ?
C24 C25 H25A 109.5 . . ?
C24 C25 H25B 109.5 . . ?
H25A C25 H25B 109.5 . . ?
C24 C25 H25C 109.5 . . ?
H25A C25 H25C 109.5 . . ?
H25B C25 H25C 109.5 . . ?
C12 C13 H13A 109.5 . . ?
C12 C13 H13B 109.5 . . ?
H13A C13 H13B 109.5 . . ?
C12 C13 H13C 109.5 . . ?
H13A C13 H13C 109.5 . . ?
H13B C13 H13C 109.5 . . ?
C17 C16 C15 115.2(7) . . ?
C17 C16 H16A 108.5 . . ?
C15 C16 H16A 108.5 . . ?
C17 C16 H16B 108.5 . . ?
C15 C16 H16B 108.5 . . ?
H16A C16 H16B 107.5 . . ?
C20 C21 H21A 109.5 . . ?
C20 C21 H21B 109.5 . . ?
H21A C21 H21B 109.5 . . ?
C20 C21 H21C 109.5 . . ?
H21A C21 H21C 109.5 . . ?
H21B C21 H21C 109.5 . . ?
C16 C17 H17A 109.5 . . ?
C16 C17 H17B 109.5 . . ?
H17A C17 H17B 109.5 . . ?
C16 C17 H17C 109.5 . . ?
H17A C17 H17C 109.5 . . ?
H17B C17 H17C 109.5 . . ?

loop_
_geom_bond_atom_site_label_1
_geom_bond_atom_site_label_2
_geom_bond_distance
_geom_bond_site_symmetry_2
_geom_bond_publ_flag
Ni1 N1 1.803(3) . ?
Ni1 N1 1.803(3) 2_756 ?
Ni1 O3 1.871(3) . ?
Ni1 O3 1.871(3) 2_756 ?
O3 C2 1.305(5) . ?
N1 C1 1.337(5) . ?
N1 C3 1.393(5) . ?
O2 C2 1.219(5) . ?
O1 C1 1.231(5) . ?
N2 C14 1.511(5) . ?
N2 C10 1.518(5) . ?
N2 C22 1.518(5) . ?
N2 C18 1.519(5) . ?
O4 C6 1.228(6) . ?
C22 C23 1.514(6) . ?
C22 H22A 0.9700 . ?
C22 H22B 0.9700 . ?
C3 C4 1.380(6) . ?
C3 C3 1.436(8) 2_756 ?
C10 C11 1.510(6) . ?
C10 H10A 0.9700 . ?
C10 H10B 0.9700 . ?
C5 C4 1.390(6) . ?
C5 C5 1.406(8) 2_756 ?
C5 C6 1.467(6) . ?
C2 C1 1.545(6) . ?
C23 C24 1.518(6) . ?
C23 H23A 0.9700 . ?
C23 H23B 0.9700 . ?
C11 C12 1.507(6) . ?
C11 H11A 0.9700 . ?
C11 H11B 0.9700 . ?
C4 H4 0.9300 . ?
C7 C8 1.390(6) . ?
C7 C7 1.392(10) 2_756 ?
C7 C6 1.482(6) . ?
C18 C19 1.509(7) . ?
C18 H18A 0.9700 . ?
C18 H18B 0.9700 . ?
C14 C15 1.502(7) . ?
C14 H14A 0.9700 . ?
C14 H14B 0.9700 . ?
C19 C20 1.519(6) . ?
C19 H19A 0.9700 . ?
C19 H19B 0.9700 . ?
C24 C25 1.504(7) . ?
C24 H24A 0.9700 . ?
C24 H24B 0.9700 . ?
C12 C13 1.514(7) . ?
C12 H12A 0.9700 . ?
C12 H12B 0.9700 . ?
C15 C16 1.549(8) . ?
C15 H15A 0.9700 . ?
C15 H15B 0.9700 . ?
C9 C9 1.368(12) 2_756 ?
C9 C8 1.374(7) . ?
C9 H9 0.9300 . ?
C20 C21 1.501(8) . ?
C20 H20A 0.9700 . ?
C20 H20B 0.9700 . ?
C8 H8 0.9300 . ?
C25 H25A 0.9600 . ?
C25 H25B 0.9600 . ?
C25 H25C 0.9600 . ?
C13 H13A 0.9600 . ?
C13 H13B 0.9600 . ?
C13 H13C 0.9600 . ?
C16 C17 1.362(10) . ?
C16 H16A 0.9700 . ?
C16 H16B 0.9700 . ?
C21 H21A 0.9600 . ?
C21 H21B 0.9600 . ?
C21 H21C 0.9600 . ?
C17 H17A 0.9600 . ?
C17 H17B 0.9600 . ?
C17 H17C 0.9600 . ?

loop_
_geom_torsion_atom_site_label_1
_geom_torsion_atom_site_label_2
_geom_torsion_atom_site_label_3
_geom_torsion_atom_site_label_4
_geom_torsion
_geom_torsion_site_symmetry_1
_geom_torsion_site_symmetry_2
_geom_torsion_site_symmetry_3
_geom_torsion_site_symmetry_4
_geom_torsion_publ_flag
N1 Ni1 O3 C2 -1.6(3) . . . . ?
N1 Ni1 O3 C2 -12.1(12) 2_756 . . . ?
O3 Ni1 O3 C2 177.2(3) 2_756 . . . ?
N1 Ni1 N1 C1 179.6(4) 2_756 . . . ?
O3 Ni1 N1 C1 1.0(3) . . . . ?
O3 Ni1 N1 C1 -169.9(9) 2_756 . . . ?
N1 Ni1 N1 C3 -0.8(2) 2_756 . . . ?
O3 Ni1 N1 C3 -179.4(3) . . . . ?
O3 Ni1 N1 C3 9.8(12) 2_756 . . . ?
C14 N2 C22 C23 51.3(5) . . . . ?
C10 N2 C22 C23 172.5(4) . . . . ?
C18 N2 C22 C23 -66.3(5) . . . . ?
C1 N1 C3 C4 3.0(7) . . . . ?
Ni1 N1 C3 C4 -176.6(4) . . . . ?
C1 N1 C3 C3 -178.4(4) . . . 2_756 ?
Ni1 N1 C3 C3 2.0(6) . . . 2_756 ?
C14 N2 C10 C11 -60.6(5) . . . . ?
C22 N2 C10 C11 177.5(4) . . . . ?
C18 N2 C10 C11 56.0(5) . . . . ?
Ni1 O3 C2 O2 -178.1(4) . . . . ?
Ni1 O3 C2 C1 1.8(4) . . . . ?
N2 C22 C23 C24 -177.7(4) . . . . ?
C3 N1 C1 O1 -0.4(7) . . . . ?
Ni1 N1 C1 O1 179.2(4) . . . . ?
C3 N1 C1 C2 -179.9(4) . . . . ?
Ni1 N1 C1 C2 -0.3(4) . . . . ?
O2 C2 C1 O1 -0.6(7) . . . . ?
O3 C2 C1 O1 179.4(4) . . . . ?
O2 C2 C1 N1 178.9(4) . . . . ?
O3 C2 C1 N1 -1.0(5) . . . . ?
N2 C10 C11 C12 -178.6(4) . . . . ?
N1 C3 C4 C5 -178.3(4) . . . . ?
C3 C3 C4 C5 3.2(8) 2_756 . . . ?
C5 C5 C4 C3 0.3(8) 2_756 . . . ?
C6 C5 C4 C3 179.9(4) . . . . ?
C14 N2 C18 C19 175.6(4) . . . . ?
C10 N2 C18 C19 55.5(5) . . . . ?
C22 N2 C18 C19 -62.8(5) . . . . ?
C10 N2 C14 C15 -60.4(5) . . . . ?
C22 N2 C14 C15 58.0(5) . . . . ?
C18 N2 C14 C15 179.4(4) . . . . ?
C4 C5 C6 O4 -1.9(8) . . . . ?
C5 C5 C6 O4 177.8(6) 2_756 . . . ?
C4 C5 C6 C7 179.9(4) . . . . ?
C5 C5 C6 C7 -0.5(8) 2_756 . . . ?
C8 C7 C6 O4 4.5(8) . . . . ?
C7 C7 C6 O4 -173.8(6) 2_756 . . . ?
C8 C7 C6 C5 -177.2(5) . . . . ?
C7 C7 C6 C5 4.5(8) 2_756 . . . ?
N2 C18 C19 C20 -173.7(4) . . . . ?
C22 C23 C24 C25 -177.5(5) . . . . ?
C10 C11 C12 C13 177.7(4) . . . . ?
N2 C14 C15 C16 -169.5(5) . . . . ?
C18 C19 C20 C21 179.7(5) . . . . ?
C9 C9 C8 C7 1.7(11) 2_756 . . . ?
C7 C7 C8 C9 1.5(9) 2_756 . . . ?
C6 C7 C8 C9 -176.8(5) . . . . ?
C14 C15 C16 C17 -178.0(7) . . . . ?
